data_1556955
loop_
_publ_author_name
'Jantti, Anu'
'Rissanen, Kari'
'Valkonen, Jussi'

_publ_section_title
;
 Synthesis of Open-Chain Schiff-Base Ligand
 1,3-Di(pyridine-2-carboxaldimino)propane Incorporating Nitrogen-Donor
 Atoms and Crystal Structures of Its CoII, CuII and ZnII Complexes
;
_journal_name_full 'Acta Chemica Scandinavica'
_journal_page_first 1010
_journal_page_last 1016
_journal_paper_doi 10.3891/acta.chem.scand.52-1010
_journal_volume 52
_journal_year 1998
_chemical_formula_sum 'C15 H20 Cl2 Co N4 O10'
_chemical_formula_weight 546.18
_space_group_IT_number 2
_space_group_name_Hall '-P 1'
_space_group_name_H-M_alt 'P -1'
_symmetry_cell_setting triclinic
_symmetry_Int_Tables_number 2
_symmetry_space_group_name_Hall '-P 1'
_symmetry_space_group_name_H-M 'P -1'
_cell_angle_alpha 80.11(2)
_cell_angle_beta 83.69(3)
_cell_angle_gamma 80.46(2)
_cell_formula_units_Z 2
_cell_length_a 8.076(2)
_cell_length_b 10.129(2)
_cell_length_c 13.894(5)
_cell_volume 1100.3(5)
_diffrn_ambient_temperature 180
_diffrn_radiation_probe x-ray
_diffrn_radiation_type MoK\a
_diffrn_radiation_wavelength 0.71069
_exptl_absorpt_coefficient_mu 1.082
_exptl_crystal_density_diffrn 1.649
_exptl_crystal_F_000 558
_refine_ls_goodness_of_fit_ref 1.028
_refine_ls_number_parameters 300
_refine_ls_number_reflns 3892
_refine_ls_R_factor_all 0.1325
_refine_ls_R_factor_gt 0.0831
_refine_ls_wR_factor_gt 0.2189
_refine_ls_wR_factor_ref 0.2769
_cod_data_source_file Acta-Chem-Scand-1998-52-1010-1.cif
_cod_data_source_block 1
_cod_database_code 1556955

loop_
_space_group_symop_id
_space_group_symop_operation_xyz
1 x,y,z
2 -x,-y,-z

loop_
_atom_site_label
_atom_site_type_symbol
_atom_site_thermal_displace_type
_atom_site_fract_x
_atom_site_fract_y
_atom_site_fract_z
_atom_site_occupancy
_atom_site_U_iso_or_equiv
_atom_site_calc_flag
_atom_site_refinement_flags
_atom_site_disorder_assembly
_atom_site_disorder_group
Co1 Co Uiso 0.21910(10) 0.46310(10) 0.26190(10) 1.000 0.0320(10) . . . .
Cl2 Cl Uiso 0.2171(3) 0.2342(2) -0.0453(2) 1.000 0.0410(10) . . . .
Cl1 Cl Uiso -0.4706(3) 0.1973(2) 0.5621(2) 1.000 0.0410(10) . . . .
O1 O Uiso 0.1050(10) 0.4692(8) 0.1327(5) 1.000 0.049(2) . . . .
O2 O Uiso 0.3451(10) 0.4736(7) 0.3829(5) 1.000 0.051(2) . . . .
O21 O Uiso 0.1995(11) 1.3506(9) 0.1160(7) 1.000 0.086(3) . . . .
O22 O Uiso 0.368(2) 1.2404(17) -0.0010(12) 0.600 0.092(4) . . . .
O23 O Uiso 0.203(3) 1.1134(14) -0.0726(13) 0.600 0.098(4) . . . .
O24 O Uiso 0.095(2) 1.2529(18) 0.0354(10) 0.600 0.093(4) . . . .
O25 O Uiso 0.245(3) 1.247(2) 0.0484(11) 0.400 0.092(4) . . . .
O26 O Uiso 0.325(3) 1.1283(18) -0.0827(17) 0.400 0.098(4) . . . .
O27 O Uiso 0.064(2) 1.174(2) -0.0379(16) 0.400 0.093(4) . . . .
N1 N Uiso 0.1957(9) 0.6801(6) 0.2293(5) 1.000 0.035(2) . . . .
N2 N Uiso -0.0160(9) 0.5236(7) 0.3332(5) 1.000 0.040(2) . . . .
N3 N Uiso 0.2075(9) 0.2576(7) 0.3147(5) 1.000 0.037(2) . . . .
N4 N Uiso 0.4439(8) 0.3626(7) 0.1930(5) 1.000 0.034(2) . . . .
C2 C Uiso 0.3006(11) 0.7578(9) 0.1759(7) 1.000 0.041(2) . . . .
C3 C Uiso 0.2636(12) 0.8998(9) 0.1546(7) 1.000 0.045(2) . . . .
C4 C Uiso 0.1099(13) 0.9607(9) 0.1956(7) 1.000 0.050(2) . . . .
C5 C Uiso 0.0026(12) 0.8799(9) 0.2529(7) 1.000 0.047(2) . . . .
C6 C Uiso 0.0479(10) 0.7414(8) 0.2665(6) 1.000 0.035(2) . . . .
C7 C Uiso -0.0628(11) 0.6508(9) 0.3222(7) 1.000 0.043(2) . . . .
C8 C Uiso -0.1272(13) 0.4317(10) 0.3893(8) 1.000 0.053(2) . . . .
C9A C Uiso -0.022(3) 0.3131(19) 0.4446(14) 0.500 0.052(5) . . . .
C9B C Uiso -0.092(2) 0.2838(18) 0.3609(15) 0.500 0.048(4) . . . .
C10 C Uiso 0.0702(13) 0.2083(9) 0.3836(7) 1.000 0.049(2) . . . .
O11 O Uiso -0.4723(12) 0.2263(8) 0.4594(6) 1.000 0.087(3) . . . .
C11 C Uiso 0.3338(11) 0.1757(8) 0.2899(6) 1.000 0.037(2) . . . .
O12 O Uiso -0.5888(10) 0.1111(8) 0.6027(9) 1.000 0.103(4) . . . .
C12 C Uiso 0.4658(10) 0.2270(8) 0.2192(6) 1.000 0.031(2) . . . .
C13 C Uiso 0.5983(11) 0.1411(8) 0.1816(6) 1.000 0.039(2) . . . .
O13 O Uiso -0.3065(9) 0.1388(8) 0.5862(6) 1.000 0.067(2) . . . .
O14 O Uiso -0.5192(10) 0.3232(7) 0.6001(7) 1.000 0.076(2) . . . .
C14 C Uiso 0.7138(10) 0.1951(9) 0.1106(7) 1.000 0.041(2) . . . .
C15 C Uiso 0.6928(11) 0.3347(9) 0.0833(7) 1.000 0.045(2) . . . .
C16 C Uiso 0.5605(11) 0.4146(8) 0.1244(6) 1.000 0.039(2) . . . .

loop_
_geom_angle_atom_site_label_1
_geom_angle_atom_site_label_2
_geom_angle_atom_site_label_3
_geom_angle
_geom_angle_site_symmetry_1
_geom_angle_site_symmetry_2
_geom_angle_site_symmetry_3
_geom_angle_publ_flag
O1 Co1 O2 174.1(3) . . . yes
O1 Co1 N1 87.6(3) . . . yes
O1 Co1 N2 90.1(3) . . . yes
O1 Co1 N3 95.9(3) . . . yes
O1 Co1 N4 87.5(3) . . . yes
O2 Co1 N1 87.6(3) . . . yes
O2 Co1 N2 92.3(3) . . . yes
O2 Co1 N3 89.5(3) . . . yes
O2 Co1 N4 91.2(3) . . . yes
N1 Co1 N2 77.8(3) . . . yes
N1 Co1 N3 169.4(3) . . . yes
N1 Co1 N4 113.1(3) . . . yes
N2 Co1 N3 92.2(3) . . . yes
N2 Co1 N4 168.6(3) . . . yes
N3 Co1 N4 77.1(3) . . . yes
O22 Cl2 O23 116.9(12) 1_545 . 1_545 yes
O22 Cl2 O24 100.0(9) 1_545 . 1_545 yes
O22 Cl2 O25 47.8(12) 1_545 . 1_545 yes
O22 Cl2 O26 80.4(12) 1_545 . 1_545 yes
O22 Cl2 O27 146.9(11) 1_545 . 1_545 yes
O23 Cl2 O24 107.0(12) 1_545 . 1_545 yes
O23 Cl2 O25 123.3(11) 1_545 . 1_545 yes
O23 Cl2 O26 42.9(14) 1_545 . 1_545 yes
O23 Cl2 O27 53.6(13) 1_545 . 1_545 yes
O24 Cl2 O25 52.2(12) 1_545 . 1_545 yes
O24 Cl2 O26 138.8(12) 1_545 . 1_545 yes
O24 Cl2 O27 61.1(11) 1_545 . 1_545 yes
O25 Cl2 O26 113.9(13) 1_545 . 1_545 yes
O25 Cl2 O27 106.9(13) 1_545 . 1_545 yes
O26 Cl2 O27 96.5(12) 1_545 . 1_545 yes
O12 Cl1 O14 107.8(5) . . . yes
O13 Cl1 O14 110.1(5) . . . yes
O12 Cl1 O13 111.2(5) . . . yes
O11 Cl1 O12 110.7(6) . . . yes
O11 Cl1 O13 109.1(5) . . . yes
O11 Cl1 O14 107.8(5) . . . yes
Co1 O1 O21 91.4(6) . . 1_545 yes
O1 O21 O25 146.8(11) 1_565 . . yes
Cl2 O22 O25 63.2(13) 1_565 . . yes
Cl2 O23 O27 66.7(11) 1_565 . . yes
Cl2 O23 O26 70.3(15) 1_565 . . yes
O26 O23 O27 137(2) . . . yes
Cl2 O24 O27 60.4(9) 1_565 . . yes
O25 O24 O27 114.6(16) . . . yes
Cl2 O24 O25 61.8(10) 1_565 . . yes
O22 O25 O24 134.8(18) . . . yes
O21 O25 O22 122(2) . . . yes
O21 O25 O24 90.5(16) . . . yes
Cl2 O25 O21 137.9(16) 1_565 . . yes
Cl2 O25 O24 66.0(12) 1_565 . . yes
Cl2 O25 O22 69.0(12) 1_565 . . yes
Cl2 O26 O23 66.8(15) 1_565 . . yes
Cl2 O27 O24 58.6(10) 1_565 . . yes
O23 O27 O24 110.0(16) . . . yes
Cl2 O27 O23 59.7(11) 1_565 . . yes
Co1 N1 C6 112.4(5) . . . yes
Co1 N1 C2 129.6(6) . . . yes
C2 N1 C6 118.0(7) . . . yes
Co1 N2 C8 125.3(6) . . . yes
Co1 N2 C7 114.6(6) . . . yes
C7 N2 C8 120.1(8) . . . yes
C10 N3 C11 120.2(7) . . . yes
Co1 N3 C10 124.0(6) . . . yes
Co1 N3 C11 115.6(6) . . . yes
Co1 N4 C12 113.4(5) . . . yes
Co1 N4 C16 129.9(6) . . . yes
C12 N4 C16 116.7(7) . . . yes
N1 C2 C3 123.6(8) . . . yes
C2 C3 C4 117.0(9) . . . no
C3 C4 C5 119.2(8) . . . no
C4 C5 C6 119.2(9) . . . no
N1 C6 C7 115.3(7) . . . yes
N1 C6 C5 122.9(8) . . . yes
C5 C6 C7 121.8(8) . . . no
N2 C7 C6 119.8(8) . . . yes
N2 C8 C9A 109.0(11) . . . yes
N2 C8 C9B 113.7(10) . . . yes
C9A C8 C9B 55.6(11) . . . no
C8 C9A C10 115.4(14) . . . no
C8 C9A C9B 65.3(12) . . . no
C9B C9A C10 58.2(11) . . . no
C8 C9B C9A 59.1(11) . . . no
C8 C9B C10 114.7(12) . . . no
C9A C9B C10 63.6(12) . . . no
C9A C10 C9B 58.2(12) . . . no
N3 C10 C9B 111.8(10) . . . yes
N3 C10 C9A 113.5(11) . . . yes
N3 C11 C12 119.0(7) . . . yes
C11 C12 C13 121.8(7) . . . no
N4 C12 C11 114.6(7) . . . yes
N4 C12 C13 123.6(8) . . . yes
C12 C13 C14 119.1(8) . . . no
C13 C14 C15 117.8(8) . . . no
C14 C15 C16 120.4(8) . . . no
N4 C16 C15 122.5(8) . . . yes

loop_
_geom_bond_atom_site_label_1
_geom_bond_atom_site_label_2
_geom_bond_distance
_geom_bond_site_symmetry_1
_geom_bond_site_symmetry_2
_geom_bond_publ_flag
Co1 O1 2.093(7) . . yes
Co1 O2 2.085(7) . . yes
Co1 N1 2.147(6) . . yes
Co1 N2 2.091(7) . . yes
Co1 N3 2.099(7) . . yes
Co1 N4 2.142(7) . . yes
Cl2 O22 1.439(17) . 1_545 yes
Cl2 O23 1.367(15) . 1_545 yes
Cl2 O24 1.426(15) . 1_545 yes
Cl2 O25 1.376(17) . 1_545 yes
Cl2 O26 1.40(2) . 1_545 yes
Cl2 O27 1.453(17) . 1_545 yes
Cl1 O12 1.407(9) . . yes
Cl1 O13 1.410(8) . . yes
Cl1 O14 1.442(8) . . yes
Cl1 O11 1.408(9) . . yes
O1 O21 1.354(12) . 1_545 yes
O21 O25 1.50(2) . . yes
O22 O25 1.14(3) . . yes
O23 O27 1.27(3) . . yes
O23 O26 1.01(3) . . yes
O24 O27 1.46(3) . . yes
O24 O25 1.24(3) . . yes
N1 C2 1.330(12) . . yes
N1 C6 1.344(11) . . yes
N2 C7 1.269(12) . . yes
N2 C8 1.468(13) . . yes
N3 C11 1.260(11) . . yes
N3 C10 1.477(12) . . yes
N4 C12 1.346(11) . . yes
N4 C16 1.367(11) . . yes
C2 C3 1.406(13) . . no
C3 C4 1.399(14) . . no
C4 C5 1.384(14) . . no
C5 C6 1.375(12) . . no
C6 C7 1.455(12) . . no
C8 C9B 1.59(2) . . no
C8 C9A 1.50(2) . . no
C9A C9B 1.44(3) . . no
C9A C10 1.52(2) . . no
C9B C10 1.44(2) . . no
C11 C12 1.466(12) . . no
C12 C13 1.378(12) . . no
C13 C14 1.387(12) . . no
C14 C15 1.387(13) . . no
C15 C16 1.364(13) . . no

loop_
_geom_torsion_atom_site_label_1
_geom_torsion_atom_site_label_2
_geom_torsion_atom_site_label_3
_geom_torsion_atom_site_label_4
_geom_torsion
_geom_torsion_site_symmetry_1
_geom_torsion_site_symmetry_2
_geom_torsion_site_symmetry_3
_geom_torsion_site_symmetry_4
_geom_torsion_publ_flag
N1 Co1 O1 O21 145.6(6) . . . 1_545 no
N2 Co1 O1 O21 -136.6(6) . . . 1_545 no
N3 Co1 O1 O21 -44.4(6) . . . 1_545 no
N4 Co1 O1 O21 32.3(5) . . . 1_545 no
O1 Co1 N1 C2 -88.1(8) . . . . no
O1 Co1 N1 C6 88.8(6) . . . . no
O2 Co1 N1 C2 88.4(8) . . . . no
O2 Co1 N1 C6 -94.8(6) . . . . no
N2 Co1 N1 C2 -178.7(8) . . . . no
N2 Co1 N1 C6 -1.9(6) . . . . no
N4 Co1 N1 C2 -1.9(8) . . . . no
N4 Co1 N1 C6 175.0(5) . . . . no
O1 Co1 N2 C7 -85.4(7) . . . . no
O1 Co1 N2 C8 92.3(7) . . . . no
O2 Co1 N2 C7 89.2(7) . . . . no
O2 Co1 N2 C8 -93.2(7) . . . . no
N1 Co1 N2 C7 2.2(6) . . . . no
N1 Co1 N2 C8 179.8(8) . . . . no
N3 Co1 N2 C7 178.8(7) . . . . no
N3 Co1 N2 C8 -3.6(7) . . . . no
O1 Co1 N3 C10 -94.5(7) . . . . no
O1 Co1 N3 C11 90.8(7) . . . . no
O2 Co1 N3 C10 88.1(7) . . . . no
O2 Co1 N3 C11 -86.6(7) . . . . no
N2 Co1 N3 C10 -4.2(7) . . . . no
N2 Co1 N3 C11 -178.9(6) . . . . no
N4 Co1 N3 C10 179.5(7) . . . . no
N4 Co1 N3 C11 4.8(6) . . . . no
O1 Co1 N4 C12 -98.5(6) . . . . no
O1 Co1 N4 C16 77.9(7) . . . . no
O2 Co1 N4 C12 87.2(6) . . . . no
O2 Co1 N4 C16 -96.4(7) . . . . no
N1 Co1 N4 C12 175.1(5) . . . . no
N1 Co1 N4 C16 -8.5(8) . . . . no
N3 Co1 N4 C12 -1.9(6) . . . . no
N3 Co1 N4 C16 174.5(8) . . . . no
O23 Cl2 O24 O25 119.4(15) . 1_565 . . no
O26 Cl2 O24 O25 84(2) . 1_565 . . no
O27 Cl2 O24 O25 148.0(17) . 1_565 . . no
O22 Cl2 O24 O27 -150.9(12) . 1_565 . . no
O23 Cl2 O24 O27 -28.7(14) . 1_565 . . no
O25 Cl2 O24 O27 -148.0(17) . 1_565 . . no
O23 Cl2 O22 O25 -111.9(15) . 1_565 . . no
O24 Cl2 O22 O25 3.1(15) . 1_565 . . no
O26 Cl2 O22 O25 -135.0(16) . 1_565 . . no
O27 Cl2 O22 O25 -48(2) . 1_565 . . no
O26 Cl2 O25 O21 164(2) . 1_565 . . no
O27 Cl2 O25 O21 -90(3) . 1_565 . . no
O23 Cl2 O25 O22 97.7(18) . 1_565 . . no
O24 Cl2 O25 O22 -176.2(19) . 1_565 . . no
O22 Cl2 O23 O26 -34.8(19) . 1_565 . . no
O24 Cl2 O23 O26 -145.8(17) . 1_565 . . no
O25 Cl2 O23 O26 -90(2) . 1_565 . . no
O27 Cl2 O23 O26 -177(2) . 1_565 . . no
O22 Cl2 O23 O27 142.4(14) . 1_565 . . no
O24 Cl2 O23 O27 31.4(15) . 1_565 . . no
O25 Cl2 O23 O27 87.0(18) . 1_565 . . no
O26 Cl2 O23 O27 177(2) . 1_565 . . no
O25 Cl2 O26 O23 114.0(18) . 1_565 . . no
O27 Cl2 O26 O23 2.3(18) . 1_565 . . no
O22 Cl2 O27 O23 -84(2) . 1_565 . . no
O24 Cl2 O27 O23 -145.3(16) . 1_565 . . no
O25 Cl2 O27 O23 -119.3(14) . 1_565 . . no
O26 Cl2 O27 O23 -1.9(15) . 1_565 . . no
O22 Cl2 O27 O24 61(2) . 1_565 . . no
O23 Cl2 O27 O24 145.3(16) . 1_565 . . no
O22 Cl2 O24 O25 -2.9(14) . 1_565 . . no
O26 Cl2 O27 O24 143.3(13) . 1_565 . . no
O22 Cl2 O25 O24 176.2(19) . 1_565 . . no
O23 Cl2 O25 O24 -86.1(18) . 1_565 . . no
O26 Cl2 O25 O24 -134.2(14) . 1_565 . . no
O27 Cl2 O25 O24 -29.0(15) . 1_565 . . no
O22 Cl2 O26 O23 148.9(17) . 1_565 . . no
O26 Cl2 O24 O27 -64(2) . 1_565 . . no
O22 Cl2 O25 O21 115(3) . 1_565 . . no
O23 Cl2 O25 O21 -148(2) . 1_565 . . no
O24 Cl2 O25 O21 -61(2) . 1_565 . . no
O25 Cl2 O27 O24 26.0(14) . 1_565 . . no
O26 Cl2 O25 O22 49.6(17) . 1_565 . . no
O27 Cl2 O25 O22 154.9(13) . 1_565 . . no
O24 Cl2 O26 O23 55(2) . 1_565 . . no
Co1 O1 O21 O25 -177(2) . . 1_545 1_545 no
O1 O21 O25 O24 -43(2) 1_565 . . . no
O1 O21 O25 Cl2 10(4) 1_565 . . 1_565 no
O1 O21 O25 O22 104(3) 1_565 . . . no
Cl2 O22 O25 O24 -5(2) 1_565 . . . no
Cl2 O22 O25 O21 -134.2(19) 1_565 . . . no
O26 O23 O27 Cl2 4(3) . . . 1_565 no
O26 O23 O27 O24 -27(4) . . . . no
Cl2 O23 O27 O24 -31.2(13) 1_565 . . . no
O27 O23 O26 Cl2 -4(3) . . . 1_565 no
O27 O24 O25 O21 174.4(14) . . . . no
Cl2 O24 O25 O21 144.0(12) 1_565 . . . no
Cl2 O24 O25 O22 5(2) 1_565 . . . no
O25 O24 O27 O23 1(2) . . . . no
O25 O24 O27 Cl2 -30.9(15) . . . 1_565 no
Cl2 O24 O27 O23 31.6(14) 1_565 . . . no
O27 O24 O25 O22 36(4) . . . . no
O27 O24 O25 Cl2 30.4(14) . . . 1_565 no
Co1 N1 C2 C3 175.2(7) . . . . no
C6 N1 C2 C3 -1.5(13) . . . . no
Co1 N1 C6 C5 -178.3(7) . . . . no
Co1 N1 C6 C7 1.4(9) . . . . no
C2 N1 C6 C5 -1.0(13) . . . . no
C2 N1 C6 C7 178.6(8) . . . . no
Co1 N2 C7 C6 -2.2(11) . . . . no
C8 N2 C7 C6 -180.0(8) . . . . no
Co1 N2 C8 C9A 38.1(12) . . . . no
Co1 N2 C8 C9B -21.9(13) . . . . no
C7 N2 C8 C9A -144.4(11) . . . . no
C7 N2 C8 C9B 155.7(11) . . . . no
Co1 N3 C10 C9A -23.5(13) . . . . no
Co1 N3 C10 C9B 40.1(12) . . . . no
C11 N3 C10 C9A 151.0(12) . . . . no
C11 N3 C10 C9B -145.4(11) . . . . no
Co1 N3 C11 C12 -6.9(10) . . . . no
C10 N3 C11 C12 178.3(8) . . . . no
Co1 N4 C12 C11 -0.7(9) . . . . no
Co1 N4 C12 C13 177.7(7) . . . . no
C16 N4 C12 C11 -177.6(7) . . . . no
C16 N4 C12 C13 0.8(12) . . . . no
Co1 N4 C16 C15 -175.9(7) . . . . no
C12 N4 C16 C15 0.4(12) . . . . no
N1 C2 C3 C4 2.4(14) . . . . no
C2 C3 C4 C5 -0.9(14) . . . . no
C3 C4 C5 C6 -1.4(14) . . . . no
C4 C5 C6 N1 2.5(14) . . . . no
C4 C5 C6 C7 -177.2(9) . . . . no
N1 C6 C7 N2 0.5(12) . . . . no
C5 C6 C7 N2 -179.8(9) . . . . no
N2 C8 C9A C9B -106.3(12) . . . . no
N2 C8 C9A C10 -75.8(17) . . . . no
C9B C8 C9A C10 30.5(13) . . . . no
N2 C8 C9B C9A 97.5(14) . . . . no
N2 C8 C9B C10 65.3(17) . . . . no
C9A C8 C9B C10 -32.2(15) . . . . no
C8 C9A C9B C10 147.3(13) . . . . no
C10 C9A C9B C8 -147.3(13) . . . . no
C8 C9A C10 N3 69.1(18) . . . . no
C8 C9A C10 C9B -32.9(15) . . . . no
C9B C9A C10 N3 102.0(13) . . . . no
C8 C9B C10 N3 -74.3(15) . . . . no
C8 C9B C10 C9A 30.6(13) . . . . no
C9A C9B C10 N3 -104.9(13) . . . . no
N3 C11 C12 N4 5.1(12) . . . . no
N3 C11 C12 C13 -173.3(8) . . . . no
N4 C12 C13 C14 -2.1(13) . . . . no
C11 C12 C13 C14 176.2(8) . . . . no
C12 C13 C14 C15 2.2(13) . . . . no
C13 C14 C15 C16 -1.1(13) . . . . no
C14 C15 C16 N4 -0.1(14) . . . . no
